data_7036701
loop_
_publ_author_name
'Chen, Chia-Hsiang'
'Aghabali, Amineh'
'Metta-Magana, Alejandro J'
'Olmstead, Marilyn M.'
'Balch, Alan L.'
'Echegoyen, Luis'

_publ_section_title
;
 Synthesis and characterization of a trans-1 hexakis-fullerene linker that
 forms crystalline polymers with silver salts.
;
_journal_issue 42
_journal_name_full 'Dalton transactions (Cambridge, England : 2003)'
_journal_page_first 18487
_journal_page_last 18491
_journal_paper_doi 10.1039/c5dt03054d
_journal_volume 44
_journal_year 2015
_chemical_formula_moiety '2(C59 H32 Ag N2 O12 P F6), 2(C2 H3 N)'
_chemical_formula_sum 'C122 H70 Ag2 F12 N6 O24 P2'
_chemical_formula_weight 2509.52
_space_group_crystal_system triclinic
_space_group_IT_number 2
_space_group_name_Hall '-P 1'
_space_group_name_H-M_alt 'P -1'
_symmetry_space_group_name_Hall '-P 1'
_symmetry_space_group_name_H-M 'P -1'
_atom_sites_solution_hydrogens geom
_atom_sites_solution_primary direct
_atom_sites_solution_secondary difmap
_audit_creation_method SHELXL-2014/7
_audit_update_record
;
2015-08-06 deposited with the CCDC.
2015-09-29 downloaded from the CCDC.
;
_cell_angle_alpha 72.474(2)
_cell_angle_beta 81.9800(18)
_cell_angle_gamma 78.445(2)
_cell_formula_units_Z 1
_cell_length_a 10.1664(4)
_cell_length_b 14.1537(6)
_cell_length_c 20.4581(8)
_cell_measurement_reflns_used 9897
_cell_measurement_temperature 90(2)
_cell_measurement_theta_max 68.25
_cell_measurement_theta_min 3.32
_cell_volume 2740.32(19)
_computing_cell_refinement 'SAINT (Bruker, 2013)'
_computing_data_collection 'Apex2 (Bruker, 2013)'
_computing_data_reduction 'SAINT (Bruker, 2013)'
_computing_publication_material 'SHELXL-2014 (Sheldrick, 2014)'
_computing_structure_refinement 'SHELXL-2014/7 (Sheldrick, 2014)'
_computing_structure_solution 'SHELXT (Sheldrick, 2012)'
_diffrn_ambient_temperature 90(2)
_diffrn_detector_area_resol_mean 8.3
_diffrn_measured_fraction_theta_full 0.966
_diffrn_measured_fraction_theta_max 0.966
_diffrn_measurement_device_type 'Bruker ApexDUO'
_diffrn_measurement_method '\f and \w scans'
_diffrn_radiation_type CuK\a
_diffrn_radiation_wavelength 1.54178
_diffrn_reflns_av_R_equivalents 0.0471
_diffrn_reflns_av_unetI/netI 0.0358
_diffrn_reflns_laue_measured_fraction_full 0.966
_diffrn_reflns_laue_measured_fraction_max 0.966
_diffrn_reflns_limit_h_max 11
_diffrn_reflns_limit_h_min -11
_diffrn_reflns_limit_k_max 16
_diffrn_reflns_limit_k_min -16
_diffrn_reflns_limit_l_max 23
_diffrn_reflns_limit_l_min -23
_diffrn_reflns_number 39479
_diffrn_reflns_point_group_measured_fraction_full 0.966
_diffrn_reflns_point_group_measured_fraction_max 0.966
_diffrn_reflns_theta_full 63.684
_diffrn_reflns_theta_max 63.684
_diffrn_reflns_theta_min 2.273
_diffrn_source 'fine-focus sealed tube'
_exptl_absorpt_coefficient_mu 3.995
_exptl_absorpt_correction_T_max 0.7531
_exptl_absorpt_correction_T_min 0.6088
_exptl_absorpt_correction_type multi-scan
_exptl_absorpt_process_details 'SADABS (Sheldrick, 2012)'
_exptl_crystal_colour yellow
_exptl_crystal_density_diffrn 1.521
_exptl_crystal_description needle
_exptl_crystal_F_000 1268
_exptl_crystal_size_max 0.200
_exptl_crystal_size_mid 0.075
_exptl_crystal_size_min 0.025
_refine_diff_density_max 1.515
_refine_diff_density_min -1.028
_refine_diff_density_rms 0.115
_refine_ls_extinction_method none
_refine_ls_goodness_of_fit_ref 0.962
_refine_ls_hydrogen_treatment constr
_refine_ls_matrix_type full
_refine_ls_number_parameters 866
_refine_ls_number_reflns 8706
_refine_ls_number_restraints 113
_refine_ls_restrained_S_all 0.997
_refine_ls_R_factor_all 0.0884
_refine_ls_R_factor_gt 0.0756
_refine_ls_shift/su_max 0.004
_refine_ls_shift/su_mean 0.000
_refine_ls_structure_factor_coef Fsqd
_refine_ls_weighting_details 'w=1/[\s^2^(Fo^2^)+(0.1893P)^2^+4.9619P] where P=(Fo^2^+2Fc^2^)/3'
_refine_ls_weighting_scheme calc
_refine_ls_wR_factor_gt 0.2323
_refine_ls_wR_factor_ref 0.2499
_reflns_Friedel_coverage 0.000
_reflns_number_gt 7026
_reflns_number_total 8706
_reflns_threshold_expression 'I > 2\s(I)'
_cod_data_source_file c5dt03054d2.cif
_cod_data_source_block 4
_cod_depositor_comments 'Adding full bibliography for 7036700--7036702.cif.'
_cod_original_cell_volume 2740.3(2)
_cod_database_code 7036701
_shelx_shelxl_version_number 2014/7
_shelx_space_group_comment
;
The symmetry employed for this shelxl refinement is uniquely defined
by the following loop, which should always be used as a source of
symmetry information in preference to the above space-group names.
They are only intended as comments.
;
_shelx_estimated_absorpt_t_min 0.502
_shelx_estimated_absorpt_t_max 0.907

loop_
_space_group_symop_operation_xyz
'x, y, z'
'-x, -y, -z'

loop_
_atom_site_label
_atom_site_type_symbol
_atom_site_fract_x
_atom_site_fract_y
_atom_site_fract_z
_atom_site_U_iso_or_equiv
_atom_site_adp_type
_atom_site_occupancy
_atom_site_site_symmetry_order
_atom_site_calc_flag
_atom_site_refinement_flags_posn
_atom_site_refinement_flags_adp
_atom_site_refinement_flags_occupancy
_atom_site_disorder_assembly
_atom_site_disorder_group
Ag1A Ag -0.1179(3) 0.5079(4) 0.46183(18) 0.0703(9) Uani 0.4 1 d . . P . .
Ag1B Ag 0.1224(4) 0.4773(5) 0.5461(3) 0.1064(14) Uani 0.4 1 d . U P A 1
Ag1C Ag 0.0949(4) 0.5541(5) 0.5130(2) 0.1024(12) Uani 0.2 1 d D U P A 2
O1 O 1.3670(3) 0.6060(2) 0.16141(19) 0.0407(8) Uani 1 1 d . . . . .
O2 O 1.2641(4) 0.7387(2) 0.19821(18) 0.0408(8) Uani 1 1 d . . . . .
O3 O 1.0103(3) 0.8653(2) 0.10611(19) 0.0409(8) Uani 1 1 d . . . . .
O4 O 1.2200(3) 0.8729(2) 0.05581(17) 0.0363(8) Uani 1 1 d . . . . .
O5 O 1.5100(3) 0.2070(2) 0.04132(17) 0.0395(8) Uani 1 1 d . . . . .
O6 O 1.5188(3) 0.1065(2) 0.15043(17) 0.0390(8) Uani 1 1 d . . . . .
O7 O 1.2387(4) 0.1551(3) 0.24220(17) 0.0437(8) Uani 1 1 d . . . . .
O8 O 1.2400(4) 0.0514(2) 0.17757(18) 0.0402(8) Uani 1 1 d . . . . .
O9 O 0.5454(3) 0.3120(3) 0.17053(18) 0.0419(8) Uani 1 1 d . . . . .
O10 O 0.4722(3) 0.3698(3) 0.26280(17) 0.0409(8) Uani 1 1 d . . . . .
O11 O 0.6355(4) 0.5530(2) 0.25841(17) 0.0397(8) Uani 1 1 d . . . . .
O12 O 0.7022(3) 0.3903(3) 0.31293(16) 0.0401(8) Uani 1 1 d . . . . .
N1 N 0.0386(6) 0.4475(7) 0.3946(4) 0.089(2) Uani 1 1 d . . . . .
N2 N 0.2939(5) 0.4740(6) 0.4758(3) 0.081(2) Uani 1 1 d D . . . .
C1 C 0.6957(4) 0.4919(3) 0.1264(2) 0.0283(9) Uani 1 1 d . . . . .
C2 C 1.2013(4) 0.6033(3) -0.1638(2) 0.0282(9) Uani 1 1 d . . . . .
C3 C 1.0743(5) 0.5824(3) -0.1811(2) 0.0307(10) Uani 1 1 d . . . . .
C4 C 0.9488(5) 0.5145(3) 0.1715(2) 0.0293(9) Uani 1 1 d . . . . .
C5 C 0.8546(4) 0.6022(3) 0.1360(2) 0.0294(9) Uani 1 1 d . . . . .
C6 C 0.7391(4) 0.5912(3) 0.1117(2) 0.0298(9) Uani 1 1 d . . . . .
C7 C 0.7012(4) 0.6505(3) 0.0461(2) 0.0275(9) Uani 1 1 d . . . . .
C8 C 1.3508(4) 0.4119(3) -0.0132(2) 0.0289(9) Uani 1 1 d . . . . .
C9 C 1.3453(4) 0.5101(3) -0.0598(2) 0.0279(9) Uani 1 1 d . . . . .
C10 C 1.3070(4) 0.5935(3) -0.0348(2) 0.0283(9) Uani 1 1 d . . . . .
C11 C 1.2120(4) 0.6808(3) -0.0693(2) 0.0302(10) Uani 1 1 d . . . . .
C12 C 1.1580(4) 0.6836(3) -0.1287(2) 0.0286(9) Uani 1 1 d . . . . .
C13 C 1.0182(4) 0.7207(3) -0.1363(2) 0.0284(9) Uani 1 1 d . . . . .
C14 C 0.9672(5) 0.6581(3) -0.1692(2) 0.0286(9) Uani 1 1 d . . . . .
C15 C 1.1625(5) 0.3641(3) 0.1509(2) 0.0289(9) Uani 1 1 d . . . . .
C16 C 1.1864(4) 0.4631(3) 0.1410(2) 0.0285(9) Uani 1 1 d . . . . .
C17 C 1.0821(4) 0.5369(3) 0.1536(2) 0.0288(9) Uani 1 1 d . . . . .
C18 C 1.0729(4) 0.6443(3) 0.1127(2) 0.0283(9) Uani 1 1 d . . . . .
C19 C 0.9301(4) 0.6780(3) 0.0965(2) 0.0287(9) Uani 1 1 d . . . . .
C20 C 0.8929(4) 0.7355(3) 0.0320(2) 0.0295(10) Uani 1 1 d . . . . .
C21 C 0.7756(4) 0.7244(3) 0.0073(2) 0.0295(9) Uani 1 1 d . . . . .
C22 C 0.7929(5) 0.7523(3) -0.0693(2) 0.0295(9) Uani 1 1 d . . . . .
C23 C 1.2615(4) 0.3155(3) 0.1053(2) 0.0292(9) Uani 1 1 d . . . . .
C24 C 1.3273(4) 0.3986(3) 0.0576(2) 0.0285(9) Uani 1 1 d . . . . .
C25 C 1.2893(4) 0.4842(3) 0.0827(2) 0.0285(9) Uani 1 1 d . . . . .
C26 C 1.2837(4) 0.5804(3) 0.0375(2) 0.0280(9) Uani 1 1 d . . . . .
C27 C 1.1844(4) 0.6677(3) 0.0493(2) 0.0287(9) Uani 1 1 d . . . . .
C28 C 1.1314(4) 0.7218(3) -0.0186(2) 0.0282(9) Uani 1 1 d . . . . .
C29 C 0.9947(4) 0.7586(3) -0.0263(2) 0.0285(9) Uani 1 1 d . . . . .
C30 C 0.9385(4) 0.7610(3) -0.0868(2) 0.0281(9) Uani 1 1 d . . . . .
C31 C 1.3121(5) 0.2028(3) 0.1209(2) 0.0311(10) Uani 1 1 d . . . . .
C32 C 1.2606(5) 0.1354(3) 0.1884(2) 0.0334(10) Uani 1 1 d . . . . .
C33 C 1.1774(7) -0.0187(4) 0.2359(3) 0.0552(15) Uani 1 1 d . . . . .
H33A H 1.2056 -0.0157 0.2795 0.066 Uiso 1 1 calc R U . . .
H33B H 1.2063 -0.0882 0.2323 0.066 Uiso 1 1 calc R U . . .
C34 C 1.0262(8) 0.0098(7) 0.2351(4) 0.082(2) Uani 1 1 d . . . . .
H34A H 0.9973 0.0755 0.2439 0.123 Uiso 1 1 calc R U . . .
H34B H 0.9831 -0.0408 0.2709 0.123 Uiso 1 1 calc R U . . .
H34C H 0.9999 0.0132 0.1901 0.123 Uiso 1 1 calc R U . . .
C35 C 1.4579(5) 0.1730(3) 0.0978(2) 0.0340(10) Uani 1 1 d . . . . .
C36 C 1.6654(5) 0.0795(4) 0.1417(3) 0.0447(12) Uani 1 1 d . . . . .
H36A H 1.6967 0.0988 0.0922 0.054 Uiso 1 1 calc R U . . .
H36B H 1.7080 0.1160 0.1651 0.054 Uiso 1 1 calc R U . . .
C37 C 1.7039(7) -0.0281(5) 0.1710(4) 0.0672(18) Uani 1 1 d . . . . .
H37A H 1.6679 -0.0474 0.2192 0.101 Uiso 1 1 calc R U . . .
H37B H 1.8024 -0.0458 0.1681 0.101 Uiso 1 1 calc R U . . .
H37C H 1.6674 -0.0638 0.1452 0.101 Uiso 1 1 calc R U . . .
C38 C 1.1739(4) 0.7136(3) 0.1085(2) 0.0302(9) Uani 1 1 d . . . . .
C39 C 1.1208(5) 0.8264(3) 0.0912(2) 0.0324(10) Uani 1 1 d . . . . .
C40 C 1.1941(5) 0.9826(3) 0.0348(3) 0.0382(11) Uani 1 1 d . . . . .
H40A H 1.1420 1.0086 0.0722 0.046 Uiso 1 1 calc R U . . .
H40B H 1.1433 1.0087 -0.0066 0.046 Uiso 1 1 calc R U . . .
C41 C 1.3313(5) 1.0125(4) 0.0197(3) 0.0418(12) Uani 1 1 d . . . . .
H41A H 1.3742 0.9954 0.0628 0.063 Uiso 1 1 calc R U . . .
H41B H 1.3225 1.0850 -0.0021 0.063 Uiso 1 1 calc R U . . .
H41C H 1.3868 0.9764 -0.0113 0.063 Uiso 1 1 calc R U . . .
C42 C 1.2816(5) 0.6784(3) 0.1572(2) 0.0329(10) Uani 1 1 d . . . . .
C43 C 1.3719(6) 0.7234(4) 0.2431(3) 0.0479(13) Uani 1 1 d . . . . .
H43A H 1.4090 0.6508 0.2590 0.057 Uiso 1 1 calc R U . . .
H43B H 1.3347 0.7466 0.2840 0.057 Uiso 1 1 calc R U . . .
C44 C 1.4806(7) 0.7794(5) 0.2059(4) 0.0624(16) Uani 1 1 d . . . . .
H44A H 1.5182 0.7557 0.1657 0.094 Uiso 1 1 calc R U . . .
H44B H 1.5516 0.7683 0.2365 0.094 Uiso 1 1 calc R U . . .
H44C H 1.4440 0.8513 0.1907 0.094 Uiso 1 1 calc R U . . .
C45 C 0.6606(4) 0.4259(3) 0.1984(2) 0.0302(9) Uani 1 1 d . . . . .
C46 C 0.5549(5) 0.3614(3) 0.2074(2) 0.0319(10) Uani 1 1 d . . . . .
C47 C 0.3723(5) 0.3048(4) 0.2847(3) 0.0454(12) Uani 1 1 d . . . . .
H47A H 0.4102 0.2395 0.3159 0.054 Uiso 1 1 calc R U . . .
H47B H 0.3427 0.2922 0.2445 0.054 Uiso 1 1 calc R U . . .
C48 C 0.2551(6) 0.3569(6) 0.3216(3) 0.0585(17) Uani 1 1 d . . . . .
C49 C 0.2334(6) 0.4585(6) 0.3152(3) 0.0580(15) Uani 1 1 d . . . . .
H49 H 0.2923 0.4998 0.2850 0.070 Uiso 1 1 calc R U . . .
C50 C 0.1260(7) 0.5003(7) 0.3525(4) 0.075(2) Uani 1 1 d . . . . .
H50 H 0.1142 0.5702 0.3478 0.090 Uiso 1 1 calc R U . . .
C51 C 0.0559(9) 0.3537(9) 0.4004(5) 0.106(3) Uani 1 1 d . . . . .
H51 H -0.0060 0.3153 0.4309 0.127 Uiso 1 1 calc R U . . .
C52 C 0.1620(9) 0.3033(7) 0.3641(4) 0.094(3) Uani 1 1 d . . . . .
H52 H 0.1686 0.2336 0.3691 0.113 Uiso 1 1 calc R U . . .
C53 C 0.6624(4) 0.4662(3) 0.2588(2) 0.0309(10) Uani 1 1 d . . . . .
C54 C 0.6976(5) 0.4180(5) 0.3766(3) 0.0462(12) Uani 1 1 d . . . . .
H54A H 0.7385 0.4792 0.3667 0.055 Uiso 1 1 calc R U . . .
H54B H 0.7518 0.3632 0.4097 0.055 Uiso 1 1 calc R U . . .
C55 C 0.5565(6) 0.4372(4) 0.4086(3) 0.0470(13) Uani 1 1 d . . . . .
C56 C 0.4908(6) 0.5335(5) 0.4067(3) 0.0508(13) Uani 1 1 d . . . . .
H56 H 0.5319 0.5903 0.3825 0.061 Uiso 1 1 calc R U . . .
C57 C 0.3627(7) 0.5450(6) 0.4410(3) 0.0674(19) Uani 1 1 d . . . . .
H57 H 0.3206 0.6119 0.4390 0.081 Uiso 1 1 calc R U . . .
C58 C 0.3624(7) 0.3787(7) 0.4758(3) 0.072(2) Uani 1 1 d . . . . .
H58 H 0.3184 0.3235 0.5002 0.087 Uiso 1 1 calc R U . . .
C59 C 0.4910(7) 0.3567(5) 0.4429(3) 0.0553(14) Uani 1 1 d . . . . .
H59 H 0.5313 0.2897 0.4440 0.066 Uiso 1 1 calc R U . . .
P1A P 0.0567(5) 0.7882(4) 0.4268(2) 0.1182(16) Uani 0.678(5) 1 d D U P B 1
F1A F 0.1015(12) 0.8993(7) 0.4048(6) 0.157(4) Uani 0.678(5) 1 d D U P B 1
F2A F 0.1647(14) 0.7542(10) 0.4801(7) 0.140(5) Uani 0.678(5) 1 d D U P B 1
F3A F 0.0056(13) 0.6862(7) 0.4433(6) 0.173(5) Uani 0.678(5) 1 d D U P B 1
F4A F -0.0713(11) 0.8437(9) 0.3853(7) 0.182(5) Uani 0.678(5) 1 d D U P B 1
F5A F 0.1308(13) 0.7742(9) 0.3583(5) 0.152(4) Uani 0.678(5) 1 d D U P B 1
F6A F -0.0460(13) 0.8276(9) 0.4807(7) 0.182(5) Uani 0.678(5) 1 d D U P B 1
P1B P 0.1912(7) 0.8509(5) 0.4438(2) 0.080(2) Uani 0.322(5) 1 d D U P B 2
F1B F 0.2030(17) 0.9653(8) 0.4071(6) 0.109(4) Uani 0.322(5) 1 d D U P B 2
F2B F 0.2834(15) 0.8524(11) 0.4991(6) 0.101(4) Uani 0.322(5) 1 d D U P B 2
F3B F 0.1731(18) 0.7405(8) 0.4804(6) 0.067(4) Uani 0.322(5) 1 d D U P B 2
F4B F 0.124(2) 0.8468(14) 0.3793(7) 0.119(5) Uani 0.322(5) 1 d D U P B 2
F5B F 0.3187(14) 0.8172(9) 0.3977(6) 0.097(4) Uani 0.322(5) 1 d D U P B 2
F6B F 0.0628(15) 0.8894(11) 0.4878(7) 0.108(5) Uani 0.322(5) 1 d D U P B 2
N3 N 0.6991(11) 0.1513(8) 0.3015(6) 0.073(3) Uani 0.5 1 d G . P . .
C60 C 0.7951(10) 0.1562(6) 0.3243(5) 0.071(4) Uani 0.5 1 d G . P . .
C61 C 0.9152(12) 0.1624(12) 0.3527(9) 0.095(6) Uani 0.5 1 d G . P . .
H53A H 0.9081 0.1313 0.4025 0.143 Uiso 0.5 1 calc R U P . .
H53B H 0.9240 0.2331 0.3432 0.143 Uiso 0.5 1 calc R U P . .
H53C H 0.9946 0.1271 0.3316 0.143 Uiso 0.5 1 calc R U P . .
N4 N -0.2652(16) 0.6884(13) 0.3613(6) 0.151(10) Uani 0.5 1 d G . P . .
C62 C -0.1853(11) 0.7090(7) 0.3152(4) 0.078(4) Uani 0.5 1 d G . P . .
C63 C -0.0854(11) 0.7349(8) 0.2575(5) 0.056(3) Uani 0.5 1 d G . P . .
H51A H -0.1309 0.7683 0.2154 0.084 Uiso 0.5 1 calc R U P . .
H51B H -0.0254 0.6736 0.2524 0.084 Uiso 0.5 1 calc R U P . .
H51C H -0.0326 0.7803 0.2659 0.084 Uiso 0.5 1 calc R U P . .

loop_
_atom_site_aniso_label
_atom_site_aniso_U_11
_atom_site_aniso_U_22
_atom_site_aniso_U_33
_atom_site_aniso_U_23
_atom_site_aniso_U_13
_atom_site_aniso_U_12
Ag1A 0.0221(10) 0.171(3) 0.0508(12) -0.0810(16) 0.0136(8) -0.0269(13)
Ag1B 0.0569(18) 0.185(3) 0.0800(19) -0.0727(18) 0.0289(14) 0.0032(16)
Ag1C 0.0478(18) 0.191(3) 0.077(2) -0.071(2) 0.0222(14) -0.007(2)
O1 0.0366(18) 0.0414(18) 0.053(2) -0.0293(15) 0.0006(16) -0.0059(16)
O2 0.0417(19) 0.0441(18) 0.0459(19) -0.0307(15) 0.0015(16) -0.0043(16)
O3 0.0315(18) 0.0354(16) 0.061(2) -0.0280(15) 0.0159(16) -0.0077(14)
O4 0.0337(17) 0.0298(15) 0.0493(19) -0.0228(14) 0.0163(15) -0.0098(14)
O5 0.0338(18) 0.0470(18) 0.0410(19) -0.0235(15) 0.0131(15) -0.0085(15)
O6 0.0288(17) 0.0441(18) 0.0443(19) -0.0173(15) 0.0064(15) -0.0058(15)
O7 0.053(2) 0.0462(18) 0.0382(18) -0.0228(15) 0.0117(16) -0.0160(17)
O8 0.0447(19) 0.0332(16) 0.0466(19) -0.0197(14) 0.0126(16) -0.0138(15)
O9 0.0401(19) 0.0504(19) 0.0459(19) -0.0290(16) 0.0184(16) -0.0236(16)
O10 0.0343(18) 0.057(2) 0.0408(18) -0.0279(15) 0.0203(15) -0.0236(16)
O11 0.0426(19) 0.0419(18) 0.0410(18) -0.0256(14) 0.0152(15) -0.0130(15)
O12 0.0406(19) 0.0491(19) 0.0335(17) -0.0238(15) 0.0089(15) -0.0040(16)
N1 0.049(3) 0.160(7) 0.091(5) -0.085(5) 0.029(3) -0.039(4)
N2 0.050(3) 0.163(7) 0.057(3) -0.070(4) 0.021(3) -0.038(4)
C1 0.024(2) 0.032(2) 0.033(2) -0.0175(18) 0.0134(18) -0.0107(18)
C2 0.025(2) 0.031(2) 0.032(2) -0.0169(17) 0.0115(18) -0.0110(18)
C3 0.029(2) 0.037(2) 0.030(2) -0.0189(18) 0.0133(18) -0.0127(19)
C4 0.031(2) 0.034(2) 0.027(2) -0.0194(17) 0.0116(18) -0.0108(19)
C5 0.028(2) 0.034(2) 0.031(2) -0.0233(18) 0.0148(18) -0.0057(19)
C6 0.027(2) 0.033(2) 0.036(2) -0.0236(18) 0.0150(18) -0.0100(18)
C7 0.024(2) 0.030(2) 0.034(2) -0.0221(18) 0.0107(18) -0.0062(18)
C8 0.021(2) 0.033(2) 0.038(2) -0.0216(18) 0.0135(18) -0.0095(18)
C9 0.018(2) 0.032(2) 0.037(2) -0.0188(18) 0.0134(18) -0.0101(17)
C10 0.021(2) 0.032(2) 0.037(2) -0.0179(18) 0.0119(18) -0.0149(18)
C11 0.028(2) 0.031(2) 0.037(2) -0.0197(18) 0.0173(19) -0.0159(19)
C12 0.028(2) 0.029(2) 0.032(2) -0.0143(17) 0.0136(18) -0.0136(18)
C13 0.030(2) 0.0266(19) 0.031(2) -0.0128(17) 0.0097(18) -0.0103(18)
C14 0.031(2) 0.031(2) 0.027(2) -0.0132(17) 0.0089(18) -0.0098(19)
C15 0.029(2) 0.031(2) 0.031(2) -0.0178(17) 0.0095(18) -0.0073(18)
C16 0.028(2) 0.033(2) 0.029(2) -0.0177(17) 0.0102(18) -0.0107(18)
C17 0.030(2) 0.033(2) 0.031(2) -0.0215(17) 0.0084(18) -0.0085(18)
C18 0.026(2) 0.033(2) 0.032(2) -0.0228(18) 0.0132(18) -0.0117(18)
C19 0.028(2) 0.027(2) 0.037(2) -0.0228(18) 0.0126(19) -0.0077(18)
C20 0.029(2) 0.028(2) 0.039(2) -0.0247(18) 0.0135(19) -0.0093(18)
C21 0.026(2) 0.029(2) 0.039(2) -0.0236(18) 0.0122(19) -0.0059(18)
C22 0.030(2) 0.029(2) 0.035(2) -0.0191(18) 0.0108(19) -0.0101(18)
C23 0.028(2) 0.030(2) 0.035(2) -0.0211(18) 0.0090(18) -0.0074(18)
C24 0.022(2) 0.032(2) 0.036(2) -0.0187(18) 0.0066(18) -0.0071(18)
C25 0.023(2) 0.037(2) 0.031(2) -0.0192(18) 0.0091(18) -0.0106(18)
C26 0.023(2) 0.031(2) 0.037(2) -0.0208(18) 0.0101(18) -0.0105(18)
C27 0.026(2) 0.033(2) 0.035(2) -0.0232(18) 0.0149(18) -0.0114(18)
C28 0.028(2) 0.027(2) 0.037(2) -0.0209(17) 0.0096(18) -0.0107(18)
C29 0.030(2) 0.0226(19) 0.038(2) -0.0171(17) 0.0098(19) -0.0112(18)
C30 0.030(2) 0.0252(19) 0.032(2) -0.0153(17) 0.0104(18) -0.0104(18)
C31 0.031(2) 0.028(2) 0.038(2) -0.0194(18) 0.0089(19) -0.0080(19)
C32 0.032(2) 0.031(2) 0.041(3) -0.0195(19) 0.006(2) -0.0067(19)
C33 0.068(4) 0.036(3) 0.059(3) -0.016(2) 0.023(3) -0.019(3)
C34 0.059(4) 0.099(5) 0.081(5) -0.011(4) 0.014(4) -0.034(4)
C35 0.037(3) 0.032(2) 0.042(3) -0.024(2) 0.007(2) -0.011(2)
C36 0.028(2) 0.052(3) 0.056(3) -0.020(2) 0.005(2) -0.008(2)
C37 0.049(4) 0.062(4) 0.087(5) -0.023(3) 0.014(3) -0.012(3)
C38 0.029(2) 0.033(2) 0.035(2) -0.0217(18) 0.0129(19) -0.0134(19)
C39 0.036(3) 0.035(2) 0.035(2) -0.0248(19) 0.012(2) -0.013(2)
C40 0.041(3) 0.027(2) 0.052(3) -0.024(2) 0.012(2) -0.011(2)
C41 0.037(3) 0.038(2) 0.059(3) -0.029(2) 0.013(2) -0.013(2)
C42 0.034(2) 0.036(2) 0.037(2) -0.0237(19) 0.012(2) -0.014(2)
C43 0.050(3) 0.049(3) 0.054(3) -0.029(2) -0.011(3) -0.004(3)
C44 0.050(3) 0.057(3) 0.090(5) -0.034(3) -0.013(3) -0.008(3)
C45 0.027(2) 0.034(2) 0.033(2) -0.0187(18) 0.0136(18) -0.0098(19)
C46 0.031(2) 0.036(2) 0.033(2) -0.0181(19) 0.0114(19) -0.013(2)
C47 0.037(3) 0.061(3) 0.045(3) -0.019(2) 0.013(2) -0.030(3)
C48 0.042(3) 0.110(5) 0.041(3) -0.038(3) 0.017(2) -0.042(3)
C49 0.040(3) 0.092(5) 0.045(3) -0.031(3) 0.009(3) -0.009(3)
C50 0.048(4) 0.123(6) 0.060(4) -0.050(4) 0.015(3) -0.007(4)
C51 0.066(5) 0.151(9) 0.118(7) -0.068(7) 0.063(5) -0.062(6)
C52 0.081(5) 0.134(7) 0.094(6) -0.068(5) 0.060(5) -0.070(5)
C53 0.023(2) 0.041(2) 0.034(2) -0.022(2) 0.0146(18) -0.0114(19)
C54 0.037(3) 0.071(3) 0.036(3) -0.030(2) 0.006(2) -0.006(3)
C55 0.045(3) 0.068(3) 0.035(3) -0.028(2) 0.010(2) -0.015(3)
C56 0.041(3) 0.075(4) 0.045(3) -0.037(3) 0.010(2) -0.008(3)
C57 0.043(3) 0.112(5) 0.058(4) -0.056(4) 0.001(3) 0.007(4)
C58 0.059(4) 0.130(6) 0.045(3) -0.038(4) 0.017(3) -0.048(4)
C59 0.058(4) 0.074(4) 0.040(3) -0.023(3) 0.006(3) -0.022(3)
P1A 0.119(3) 0.165(4) 0.073(2) -0.045(2) 0.015(2) -0.028(3)
F1A 0.179(10) 0.164(9) 0.107(7) -0.025(7) 0.039(7) -0.038(8)
F2A 0.092(8) 0.174(10) 0.136(9) -0.020(9) 0.001(8) -0.024(8)
F3A 0.200(10) 0.155(8) 0.142(8) -0.023(7) 0.045(8) -0.049(8)
F4A 0.151(8) 0.182(8) 0.185(9) -0.029(8) 0.015(8) -0.018(7)
F5A 0.175(9) 0.178(9) 0.103(6) -0.060(6) 0.036(6) -0.028(7)
F6A 0.153(8) 0.173(8) 0.189(9) -0.039(7) 0.047(8) -0.015(7)
P1B 0.109(5) 0.095(4) 0.020 -0.005(2) 0.011(2) -0.009(3)
F1B 0.136(9) 0.106(8) 0.067(6) -0.012(6) 0.008(7) -0.010(8)
F2B 0.115(9) 0.116(8) 0.059(6) -0.020(6) 0.008(6) -0.005(7)
F3B 0.083(9) 0.065(7) 0.034(6) -0.007(5) 0.027(6) -0.002(7)
F4B 0.149(10) 0.122(9) 0.061(7) -0.006(7) 0.013(8) -0.009(9)
F5B 0.125(9) 0.099(7) 0.057(6) -0.027(6) 0.028(6) -0.009(7)
F6B 0.113(9) 0.117(8) 0.074(7) -0.017(6) 0.011(7) 0.003(8)
N3 0.067(8) 0.072(7) 0.081(8) -0.038(6) -0.011(6) 0.014(6)
C60 0.083(10) 0.044(6) 0.090(10) -0.041(7) -0.017(8) 0.018(7)
C61 0.072(10) 0.118(13) 0.122(14) -0.086(12) 0.002(10) -0.003(10)
N4 0.20(2) 0.25(2) 0.056(8) -0.062(11) 0.056(10) -0.19(2)
C62 0.124(14) 0.057(7) 0.069(9) -0.035(6) -0.007(9) -0.027(8)
C63 0.067(8) 0.045(6) 0.050(6) -0.014(5) -0.006(6) 0.009(6)

loop_
_atom_type_symbol
_atom_type_description
_atom_type_scat_dispersion_real
_atom_type_scat_dispersion_imag
_atom_type_scat_source
C C 0.0181 0.0091 'International Tables Vol C Tables 4.2.6.8 and 6.1.1.4'
H H 0.0000 0.0000 'International Tables Vol C Tables 4.2.6.8 and 6.1.1.4'
N N 0.0311 0.0180 'International Tables Vol C Tables 4.2.6.8 and 6.1.1.4'
O O 0.0492 0.0322 'International Tables Vol C Tables 4.2.6.8 and 6.1.1.4'
P P 0.2955 0.4335 'International Tables Vol C Tables 4.2.6.8 and 6.1.1.4'
Ag Ag 0.1306 4.2820 'International Tables Vol C Tables 4.2.6.8 and 6.1.1.4'
F F 0.0727 0.0534 'International Tables Vol C Tables 4.2.6.8 and 6.1.1.4'

loop_
_geom_angle_atom_site_label_1
_geom_angle_atom_site_label_2
_geom_angle_atom_site_label_3
_geom_angle
_geom_angle_site_symmetry_1
_geom_angle_site_symmetry_3
Ag1B Ag1A N2 96.1(17) 2_566 2_566
Ag1C Ag1A N2 91.5(4) 2_566 2_566
Ag1B Ag1A N1 93.1(17) 2_566 .
Ag1C Ag1A N1 78.0(4) 2_566 .
N2 Ag1A N1 161.1(3) 2_566 .
Ag1C Ag1A Ag1C 86.8(4) 2_566 .
N2 Ag1A Ag1C 110.64(19) 2_566 .
N1 Ag1A Ag1C 84.7(2) . .
Ag1B Ag1A Ag1A 112.8(16) 2_566 2_566
Ag1C Ag1A Ag1A 69.7(4) 2_566 2_566
N2 Ag1A Ag1A 109.8(2) 2_566 2_566
N1 Ag1A Ag1A 81.5(2) . 2_566
Ag1C Ag1A Ag1A 17.09(14) . 2_566
Ag1B Ag1A Ag1B 116.6(15) 2_566 .
N2 Ag1A Ag1B 108.69(17) 2_566 .
N1 Ag1A Ag1B 81.5(2) . .
Ag1A Ag1A Ag1B 3.9(2) 2_566 .
Ag1A Ag1B N2 77.8(17) 2_566 .
Ag1A Ag1B N1 81.0(18) 2_566 2_566
N2 Ag1B N1 153.2(5) . 2_566
Ag1A Ag1B Ag1A 63.4(15) 2_566 .
N2 Ag1B Ag1A 105.5(2) . .
N1 Ag1B Ag1A 79.0(2) 2_566 .
Ag1A Ag1B Ag1B 59.7(14) 2_566 2_566
N2 Ag1B Ag1B 104.1(3) . 2_566
N1 Ag1B Ag1B 78.7(3) 2_566 2_566
Ag1A Ag1B Ag1B 3.6(2) . 2_566
Ag1A Ag1C N1 78.7(4) 2_566 2_566
Ag1A Ag1C N2 65.8(3) 2_566 .
N1 Ag1C N2 141.2(4) 2_566 .
Ag1A Ag1C C51 104.5(4) 2_566 2_566
N1 Ag1C C51 28.5(3) 2_566 2_566
N2 Ag1C C51 151.8(3) . 2_566
Ag1A Ag1C Ag1A 93.2(4) 2_566 .
N1 Ag1C Ag1A 86.0(2) 2_566 .
N2 Ag1C Ag1A 110.1(2) . .
C51 Ag1C Ag1A 96.4(2) 2_566 .
Ag1A Ag1C Ag1C 75.6(4) 2_566 2_566
N1 Ag1C Ag1C 82.7(3) 2_566 2_566
N2 Ag1C Ag1C 102.0(3) . 2_566
C51 Ag1C Ag1C 100.6(3) 2_566 2_566
Ag1A Ag1C Ag1C 17.67(14) . 2_566
C42 O2 C43 116.3(4) . .
C39 O4 C40 117.4(3) . .
C35 O6 C36 117.4(4) . .
C32 O8 C33 116.4(4) . .
C46 O10 C47 117.0(4) . .
C53 O12 C54 114.9(4) . .
C51 N1 C50 117.7(7) . .
C51 N1 Ag1C 97.4(6) . 2_566
C50 N1 Ag1C 141.0(6) . 2_566
C51 N1 Ag1A 118.2(6) . .
C50 N1 Ag1A 123.7(6) . .
Ag1C N1 Ag1A 23.3(2) 2_566 .
C51 N1 Ag1B 123.1(6) . 2_566
C50 N1 Ag1B 119.1(6) . 2_566
Ag1A N1 Ag1B 5.8(3) . 2_566
C57 N2 C58 112.5(5) . .
C57 N2 Ag1A 126.1(5) . 2_566
C58 N2 Ag1A 120.7(5) . 2_566
C57 N2 Ag1B 130.9(5) . .
C58 N2 Ag1B 115.2(5) . .
Ag1A N2 Ag1B 6.1(3) 2_566 .
C57 N2 Ag1C 105.8(5) . .
C58 N2 Ag1C 141.7(5) . .
Ag1A N2 Ag1C 22.8(2) 2_566 .
C9 C1 C6 105.0(4) 2_765 .
C9 C1 C45 128.0(3) 2_765 .
C6 C1 C45 124.3(4) . .
C9 C1 C2 115.8(3) 2_765 2_765
C6 C1 C2 115.9(4) . 2_765
C45 C1 C2 58.3(3) . 2_765
C12 C2 C3 105.2(4) . .
C12 C2 C45 128.0(4) . 2_765
C3 C2 C45 123.5(4) . 2_765
C12 C2 C1 116.6(4) . 2_765
C3 C2 C1 116.3(3) . 2_765
C45 C2 C1 58.7(3) 2_765 2_765
C4 C3 C14 120.2(4) 2_765 .
C4 C3 C2 122.5(4) 2_765 .
C14 C3 C2 108.4(4) . .
C3 C4 C17 120.1(4) 2_765 .
C3 C4 C5 120.8(4) 2_765 .
C17 C4 C5 108.3(4) . .
C6 C5 C19 119.9(4) . .
C6 C5 C4 121.4(4) . .
C19 C5 C4 108.5(4) . .
C5 C6 C7 120.2(4) . .
C5 C6 C1 122.4(4) . .
C7 C6 C1 108.5(4) . .
C21 C7 C6 119.8(4) . .
C21 C7 C8 120.7(4) . 2_765
C6 C7 C8 108.8(4) . 2_765
C24 C8 C9 120.6(4) . .
C24 C8 C7 120.9(4) . 2_765
C9 C8 C7 108.0(4) . 2_765
C10 C9 C8 119.6(4) . .
C10 C9 C1 122.4(4) . 2_765
C8 C9 C1 108.4(3) . 2_765
C9 C10 C26 119.9(4) . .
C9 C10 C11 121.3(4) . .
C26 C10 C11 108.3(4) . .
C12 C11 C28 120.5(4) . .
C12 C11 C10 121.1(4) . .
C28 C11 C10 108.6(4) . .
C11 C12 C13 119.6(4) . .
C11 C12 C2 122.3(4) . .
C13 C12 C2 108.4(4) . .
C30 C13 C12 120.1(4) . .
C30 C13 C14 121.4(4) . .
C12 C13 C14 108.2(4) . .
C15 C14 C3 119.6(4) 2_765 .
C15 C14 C13 120.6(4) 2_765 .
C3 C14 C13 108.6(4) . .
C14 C15 C16 120.3(4) 2_765 .
C14 C15 C23 122.4(4) 2_765 .
C16 C15 C23 109.1(3) . .
C17 C16 C15 120.2(4) . .
C17 C16 C25 122.2(4) . .
C15 C16 C25 107.6(4) . .
C16 C17 C4 119.4(4) . .
C16 C17 C18 122.3(4) . .
C4 C17 C18 108.3(4) . .
C19 C18 C17 105.5(3) . .
C19 C18 C38 125.5(4) . .
C17 C18 C38 126.4(4) . .
C19 C18 C27 116.3(4) . .
C17 C18 C27 115.5(3) . .
C38 C18 C27 58.0(3) . .
C20 C19 C5 119.5(4) . .
C20 C19 C18 122.9(4) . .
C5 C19 C18 108.4(4) . .
C19 C20 C21 120.5(4) . .
C19 C20 C29 120.9(4) . .
C21 C20 C29 108.5(4) . .
C7 C21 C20 119.9(4) . .
C7 C21 C22 122.5(4) . .
C20 C21 C22 109.0(4) . .
C21 C22 C30 104.6(4) . .
C21 C22 C31 129.6(4) . 2_765
C30 C22 C31 123.0(4) . 2_765
C21 C22 C23 116.8(3) . 2_765
C30 C22 C23 115.4(3) . 2_765
C31 C22 C23 58.8(3) 2_765 2_765
C15 C23 C24 104.9(3) . .
C15 C23 C31 124.6(4) . .
C24 C23 C31 127.9(4) . .
C15 C23 C22 116.9(4) . 2_765
C24 C23 C22 115.3(4) . 2_765
C31 C23 C22 58.3(3) . 2_765
C8 C24 C25 119.4(4) . .
C8 C24 C23 123.2(4) . .
C25 C24 C23 108.2(4) . .
C26 C25 C24 120.3(4) . .
C26 C25 C16 120.3(4) . .
C24 C25 C16 108.9(3) . .
C25 C26 C10 120.0(4) . .
C25 C26 C27 122.3(4) . .
C10 C26 C27 108.3(4) . .
C28 C27 C26 105.3(3) . .
C28 C27 C38 124.4(4) . .
C26 C27 C38 127.2(4) . .
C28 C27 C18 115.5(4) . .
C26 C27 C18 116.8(3) . .
C38 C27 C18 58.8(3) . .
C29 C28 C11 119.6(4) . .
C29 C28 C27 122.8(4) . .
C11 C28 C27 108.4(4) . .
C28 C29 C30 120.1(4) . .
C28 C29 C20 121.0(4) . .
C30 C29 C20 108.1(4) . .
C13 C30 C29 119.8(4) . .
C13 C30 C22 122.5(4) . .
C29 C30 C22 108.6(4) . .
C35 C31 C32 115.6(4) . .
C35 C31 C22 120.9(4) . 2_765
C32 C31 C22 113.9(4) . 2_765
C35 C31 C23 115.4(3) . .
C32 C31 C23 118.0(4) . .
C22 C31 C23 63.0(3) 2_765 .
O7 C32 O8 125.5(4) . .
O7 C32 C31 125.8(4) . .
O8 C32 C31 108.7(4) . .
O8 C33 C34 108.7(5) . .
O8 C33 H33A 109.9 . .
C34 C33 H33A 109.9 . .
O8 C33 H33B 109.9 . .
C34 C33 H33B 109.9 . .
H33A C33 H33B 108.3 . .
C33 C34 H34A 109.5 . .
C33 C34 H34B 109.5 . .
H34A C34 H34B 109.5 . .
C33 C34 H34C 109.5 . .
H34A C34 H34C 109.5 . .
H34B C34 H34C 109.5 . .
O5 C35 O6 126.3(4) . .
O5 C35 C31 124.7(5) . .
O6 C35 C31 108.9(4) . .
C37 C36 O6 109.3(4) . .
C37 C36 H36A 109.8 . .
O6 C36 H36A 109.8 . .
C37 C36 H36B 109.8 . .
O6 C36 H36B 109.8 . .
H36A C36 H36B 108.3 . .
C36 C37 H37A 109.5 . .
C36 C37 H37B 109.5 . .
H37A C37 H37B 109.5 . .
C36 C37 H37C 109.5 . .
H37A C37 H37C 109.5 . .
H37B C37 H37C 109.5 . .
C42 C38 C27 119.1(4) . .
C42 C38 C39 114.1(4) . .
C27 C38 C39 115.3(4) . .
C42 C38 C18 118.7(4) . .
C27 C38 C18 63.2(3) . .
C39 C38 C18 117.3(4) . .
O3 C39 O4 126.2(4) . .
O3 C39 C38 126.5(4) . .
O4 C39 C38 107.3(4) . .
O4 C40 C41 104.9(4) . .
O4 C40 H40A 110.8 . .
C41 C40 H40A 110.8 . .
O4 C40 H40B 110.8 . .
C41 C40 H40B 110.8 . .
H40A C40 H40B 108.8 . .
C40 C41 H41A 109.5 . .
C40 C41 H41B 109.5 . .
H41A C41 H41B 109.5 . .
C40 C41 H41C 109.5 . .
H41A C41 H41C 109.5 . .
H41B C41 H41C 109.5 . .
O1 C42 O2 124.7(5) . .
O1 C42 C38 126.1(4) . .
O2 C42 C38 109.1(4) . .
O2 C43 C44 110.5(5) . .
O2 C43 H43A 109.6 . .
C44 C43 H43A 109.6 . .
O2 C43 H43B 109.6 . .
C44 C43 H43B 109.6 . .
H43A C43 H43B 108.1 . .
C43 C44 H44A 109.5 . .
C43 C44 H44B 109.5 . .
H44A C44 H44B 109.5 . .
C43 C44 H44C 109.5 . .
H44A C44 H44C 109.5 . .
H44B C44 H44C 109.5 . .
C46 C45 C53 114.2(3) . .
C46 C45 C2 119.2(3) . 2_765
C53 C45 C2 114.8(4) . 2_765
C46 C45 C1 118.2(4) . .
C53 C45 C1 118.0(3) . .
C2 C45 C1 63.0(3) 2_765 .
O9 C46 O10 125.7(4) . .
O9 C46 C45 125.8(4) . .
O10 C46 C45 108.4(3) . .
O10 C47 C48 107.4(4) . .
O10 C47 H47A 110.2 . .
C48 C47 H47A 110.2 . .
O10 C47 H47B 110.2 . .
C48 C47 H47B 110.2 . .
H47A C47 H47B 108.5 . .
C52 C48 C49 116.3(7) . .
C52 C48 C47 120.2(7) . .
C49 C48 C47 123.5(5) . .
C48 C49 C50 120.0(7) . .
C48 C49 H49 120.0 . .
C50 C49 H49 120.0 . .
N1 C50 C49 123.1(8) . .
N1 C50 H50 118.4 . .
C49 C50 H50 118.4 . .
N1 C51 C52 123.8(7) . .
N1 C51 Ag1C 54.1(5) . 2_566
C52 C51 Ag1C 165.9(8) . 2_566
N1 C51 H51 118.1 . .
C52 C51 H51 118.1 . .
Ag1C C51 H51 65.9 2_566 .
C48 C52 C51 118.9(8) . .
C48 C52 H52 120.5 . .
C51 C52 H52 120.5 . .
O11 C53 O12 124.6(4) . .
O11 C53 C45 126.0(4) . .
O12 C53 C45 109.4(4) . .
O12 C54 C55 112.2(4) . .
O12 C54 H54A 109.2 . .
C55 C54 H54A 109.2 . .
O12 C54 H54B 109.2 . .
C55 C54 H54B 109.2 . .
H54A C54 H54B 107.9 . .
C56 C55 C59 118.8(5) . .
C56 C55 C54 121.6(5) . .
C59 C55 C54 119.6(5) . .
C55 C56 C57 118.3(6) . .
C55 C56 H56 120.9 . .
C57 C56 H56 120.9 . .
N2 C57 C56 127.5(7) . .
N2 C57 H57 116.3 . .
C56 C57 H57 116.3 . .
N2 C58 C59 125.8(6) . .
N2 C58 H58 117.1 . .
C59 C58 H58 117.1 . .
C55 C59 C58 117.1(6) . .
C55 C59 H59 121.4 . .
C58 C59 H59 121.4 . .
F5A P1A F3A 91.2(6) . .
F5A P1A F6A 162.6(8) . .
F3A P1A F6A 94.7(6) . .
F5A P1A F2A 106.5(9) . .
F3A P1A F2A 97.7(6) . .
F6A P1A F2A 88.9(9) . .
F5A P1A F4A 87.5(8) . .
F3A P1A F4A 90.0(6) . .
F6A P1A F4A 76.2(8) . .
F2A P1A F4A 163.8(9) . .
F5A P1A F1A 87.6(5) . .
F3A P1A F1A 175.4(7) . .
F6A P1A F1A 85.3(6) . .
F2A P1A F1A 86.9(6) . .
F4A P1A F1A 85.5(6) . .
F3B P1B F2B 92.6(7) . .
F3B P1B F5B 92.2(7) . .
F2B P1B F5B 90.8(9) . .
F3B P1B F6B 90.2(7) . .
F2B P1B F6B 89.9(10) . .
F5B P1B F6B 177.5(7) . .
F3B P1B F1B 177.5(9) . .
F2B P1B F1B 88.4(7) . .
F5B P1B F1B 90.1(7) . .
F6B P1B F1B 87.6(7) . .
F3B P1B F4B 89.6(7) . .
F2B P1B F4B 169.4(11) . .
F5B P1B F4B 78.8(11) . .
F6B P1B F4B 100.5(12) . .
F1B P1B F4B 89.8(7) . .
N3 C60 C61 180.0 . .
C60 C61 H53A 109.5 . .
C60 C61 H53B 109.5 . .
H53A C61 H53B 109.5 . .
C60 C61 H53C 109.5 . .
H53A C61 H53C 109.5 . .
H53B C61 H53C 109.5 . .
N4 C62 C63 180.0 . .
C62 C63 H51A 109.5 . .
C62 C63 H51B 109.5 . .
H51A C63 H51B 109.5 . .
C62 C63 H51C 109.5 . .
H51A C63 H51C 109.5 . .
H51B C63 H51C 109.5 . .

loop_
_geom_bond_atom_site_label_1
_geom_bond_atom_site_label_2
_geom_bond_distance
_geom_bond_site_symmetry_2
Ag1A Ag1B 0.224(12) 2_566
Ag1A Ag1C 0.876(7) 2_566
Ag1A N2 2.066(5) 2_566
Ag1A N1 2.170(7) .
Ag1A Ag1C 2.796(5) .
Ag1A Ag1A 2.977(5) 2_566
Ag1A Ag1B 3.071(3) .
Ag1B Ag1A 0.224(12) 2_566
Ag1B N2 2.102(6) .
Ag1B N1 2.194(8) 2_566
Ag1B Ag1B 3.177(9) 2_566
Ag1C Ag1A 0.876(7) 2_566
Ag1C N1 2.165(7) 2_566
Ag1C N2 2.265(4) .
Ag1C C51 2.650(10) 2_566
Ag1C Ag1C 2.882(10) 2_566
O1 C42 1.193(6) .
O2 C42 1.339(5) .
O2 C43 1.469(6) .
O3 C39 1.190(6) .
O4 C39 1.323(5) .
O4 C40 1.460(5) .
O5 C35 1.201(6) .
O6 C35 1.332(6) .
O6 C36 1.461(6) .
O7 C32 1.195(6) .
O8 C32 1.335(5) .
O8 C33 1.463(6) .
O9 C46 1.196(6) .
O10 C46 1.335(5) .
O10 C47 1.441(5) .
O11 C53 1.202(5) .
O12 C53 1.333(6) .
O12 C54 1.461(6) .
N1 C51 1.274(12) .
N1 C50 1.324(10) .
N1 Ag1C 2.165(7) 2_566
N1 Ag1B 2.194(8) 2_566
N2 C57 1.310(10) .
N2 C58 1.389(10) .
N2 Ag1A 2.066(5) 2_566
C1 C9 1.489(6) 2_765
C1 C6 1.489(6) .
C1 C45 1.527(6) .
C1 C2 1.592(7) 2_765
C2 C12 1.484(6) .
C2 C3 1.490(6) .
C2 C45 1.520(6) 2_765
C2 C1 1.592(7) 2_765
C3 C4 1.389(6) 2_765
C3 C14 1.416(6) .
C4 C3 1.389(6) 2_765
C4 C17 1.427(6) .
C4 C5 1.469(7) .
C5 C6 1.390(7) .
C5 C19 1.424(6) .
C6 C7 1.411(7) .
C7 C21 1.394(6) .
C7 C8 1.469(6) 2_765
C8 C24 1.395(6) .
C8 C9 1.425(6) .
C8 C7 1.469(6) 2_765
C9 C10 1.390(6) .
C9 C1 1.489(6) 2_765
C10 C26 1.425(6) .
C10 C11 1.465(7) .
C11 C12 1.389(7) .
C11 C28 1.421(6) .
C12 C13 1.426(6) .
C13 C30 1.393(6) .
C13 C14 1.466(6) .
C14 C15 1.390(6) 2_765
C15 C14 1.390(6) 2_765
C15 C16 1.419(6) .
C15 C23 1.485(6) .
C16 C17 1.387(6) .
C16 C25 1.472(6) .
C17 C18 1.489(6) .
C18 C19 1.486(6) .
C18 C38 1.533(6) .
C18 C27 1.599(5) .
C19 C20 1.383(7) .
C20 C21 1.413(6) .
C20 C29 1.469(6) .
C21 C22 1.490(6) .
C22 C30 1.494(6) .
C22 C31 1.516(7) 2_765
C22 C23 1.588(6) 2_765
C23 C24 1.492(6) .
C23 C31 1.524(6) .
C23 C22 1.588(6) 2_765
C24 C25 1.419(6) .
C25 C26 1.392(6) .
C26 C27 1.489(6) .
C27 C28 1.486(7) .
C27 C38 1.519(6) .
C28 C29 1.396(6) .
C29 C30 1.423(6) .
C31 C35 1.508(6) .
C31 C32 1.515(6) .
C31 C22 1.516(7) 2_765
C33 C34 1.511(10) .
C33 H33A 0.9900 .
C33 H33B 0.9900 .
C34 H34A 0.9800 .
C34 H34B 0.9800 .
C34 H34C 0.9800 .
C36 C37 1.452(8) .
C36 H36A 0.9900 .
C36 H36B 0.9900 .
C37 H37A 0.9800 .
C37 H37B 0.9800 .
C37 H37C 0.9800 .
C38 C42 1.493(7) .
C38 C39 1.528(6) .
C40 C41 1.502(7) .
C40 H40A 0.9900 .
C40 H40B 0.9900 .
C41 H41A 0.9800 .
C41 H41B 0.9800 .
C41 H41C 0.9800 .
C43 C44 1.477(9) .
C43 H43A 0.9900 .
C43 H43B 0.9900 .
C44 H44A 0.9800 .
C44 H44B 0.9800 .
C44 H44C 0.9800 .
C45 C46 1.503(6) .
C45 C53 1.511(6) .
C45 C2 1.520(6) 2_765
C47 C48 1.505(9) .
C47 H47A 0.9900 .
C47 H47B 0.9900 .
C48 C52 1.374(9) .
C48 C49 1.378(10) .
C49 C50 1.381(9) .
C49 H49 0.9500 .
C50 H50 0.9500 .
C51 C52 1.419(12) .
C51 Ag1C 2.650(10) 2_566
C51 H51 0.9500 .
C52 H52 0.9500 .
C54 C55 1.500(7) .
C54 H54A 0.9900 .
C54 H54B 0.9900 .
C55 C56 1.384(8) .
C55 C59 1.387(8) .
C56 C57 1.394(8) .
C56 H56 0.9500 .
C57 H57 0.9500 .
C58 C59 1.407(10) .
C58 H58 0.9500 .
C59 H59 0.9500 .
P1A F5A 1.543(8) .
P1A F3A 1.557(8) .
P1A F6A 1.559(9) .
P1A F2A 1.560(9) .
P1A F4A 1.591(9) .
P1A F1A 1.639(9) .
P1B F3B 1.553(9) .
P1B F2B 1.574(10) .
P1B F5B 1.574(9) .
P1B F6B 1.580(10) .
P1B F1B 1.587(9) .
P1B F4B 1.590(10) .
N3 C60 1.1609 .
C60 C61 1.4519 .
C61 H53A 0.9800 .
C61 H53B 0.9800 .
C61 H53C 0.9800 .
N4 C62 1.1621 .
C62 C63 1.4531 .
C63 H51A 0.9800 .
C63 H51B 0.9800 .
C63 H51C 0.9800 .

loop_
_geom_hbond_atom_site_label_D
_geom_hbond_atom_site_label_H
_geom_hbond_atom_site_label_A
_geom_hbond_distance_DH
_geom_hbond_distance_HA
_geom_hbond_distance_DA
_geom_hbond_angle_DHA
_geom_hbond_site_symmetry_A
C61 H53A F6B 0.98 2.23 3.15(2) 156.7 2_666
C63 H51A O3 0.98 2.64 3.223(10) 118.1 1_455
C61 H53A F6B 0.98 2.23 3.15(2) 156.7 2_666

loop_
_geom_torsion_atom_site_label_1
_geom_torsion_atom_site_label_2
_geom_torsion_atom_site_label_3
_geom_torsion_atom_site_label_4
_geom_torsion
_geom_torsion_site_symmetry_1
_geom_torsion_site_symmetry_4
C12 C2 C3 C4 -136.7(4) . 2_765
C45 C2 C3 C4 62.5(6) 2_765 2_765
C1 C2 C3 C4 -6.0(6) 2_765 2_765
C12 C2 C3 C14 10.5(5) . .
C45 C2 C3 C14 -150.3(4) 2_765 .
C1 C2 C3 C14 141.3(4) 2_765 .
C3 C4 C5 C6 0.8(6) 2_765 .
C17 C4 C5 C6 145.0(4) . .
C3 C4 C5 C19 -144.2(4) 2_765 .
C17 C4 C5 C19 0.1(5) . .
C19 C5 C6 C7 4.1(6) . .
C4 C5 C6 C7 -137.0(4) . .
C19 C5 C6 C1 147.8(4) . .
C4 C5 C6 C1 6.7(6) . .
C9 C1 C6 C5 -136.4(4) 2_765 .
C45 C1 C6 C5 60.7(6) . .
C2 C1 C6 C5 -7.2(6) 2_765 .
C9 C1 C6 C7 10.9(4) 2_765 .
C45 C1 C6 C7 -152.0(4) . .
C2 C1 C6 C7 140.0(4) 2_765 .
C5 C6 C7 C21 -3.8(6) . .
C1 C6 C7 C21 -151.9(4) . .
C5 C6 C7 C8 140.9(4) . 2_765
C1 C6 C7 C8 -7.3(4) . 2_765
C24 C8 C9 C10 -4.5(6) . .
C7 C8 C9 C10 140.5(4) 2_765 .
C24 C8 C9 C1 -151.5(4) . 2_765
C7 C8 C9 C1 -6.5(4) 2_765 2_765
C8 C9 C10 C26 4.9(6) . .
C1 C9 C10 C26 147.1(4) 2_765 .
C8 C9 C10 C11 -135.7(4) . .
C1 C9 C10 C11 6.5(6) 2_765 .
C9 C10 C11 C12 -0.7(6) . .
C26 C10 C11 C12 -145.3(4) . .
C9 C10 C11 C28 145.2(4) . .
C26 C10 C11 C28 0.5(4) . .
C28 C11 C12 C13 -5.0(6) . .
C10 C11 C12 C13 136.9(4) . .
C28 C11 C12 C2 -147.1(4) . .
C10 C11 C12 C2 -5.2(6) . .
C3 C2 C12 C11 135.7(4) . .
C45 C2 C12 C11 -64.7(6) 2_765 .
C1 C2 C12 C11 5.1(5) 2_765 .
C3 C2 C12 C13 -10.1(4) . .
C45 C2 C12 C13 149.6(4) 2_765 .
C1 C2 C12 C13 -140.7(4) 2_765 .
C11 C12 C13 C30 4.9(6) . .
C2 C12 C13 C30 151.7(4) . .
C11 C12 C13 C14 -140.8(4) . .
C2 C12 C13 C14 6.1(4) . .
C4 C3 C14 C15 -2.9(7) 2_765 2_765
C2 C3 C14 C15 -151.0(4) . 2_765
C4 C3 C14 C13 141.0(4) 2_765 .
C2 C3 C14 C13 -7.1(5) . .
C30 C13 C14 C15 -1.0(7) . 2_765
C12 C13 C14 C15 144.1(4) . 2_765
C30 C13 C14 C3 -144.5(4) . .
C12 C13 C14 C3 0.7(5) . .
C14 C15 C16 C17 4.1(7) 2_765 .
C23 C15 C16 C17 153.3(4) . .
C14 C15 C16 C25 -142.1(4) 2_765 .
C23 C15 C16 C25 7.1(5) . .
C15 C16 C17 C4 -4.9(6) . .
C25 C16 C17 C4 136.4(4) . .
C15 C16 C17 C18 -146.4(4) . .
C25 C16 C17 C18 -5.1(7) . .
C3 C4 C17 C16 4.7(6) 2_765 .
C5 C4 C17 C16 -139.8(4) . .
C3 C4 C17 C18 151.1(4) 2_765 .
C5 C4 C17 C18 6.6(4) . .
C16 C17 C18 C19 134.8(4) . .
C4 C17 C18 C19 -10.4(4) . .
C16 C17 C18 C38 -63.0(6) . .
C4 C17 C18 C38 151.9(4) . .
C16 C17 C18 C27 4.8(6) . .
C4 C17 C18 C27 -140.3(4) . .
C6 C5 C19 C20 -4.5(6) . .
C4 C5 C19 C20 141.1(4) . .
C6 C5 C19 C18 -152.3(4) . .
C4 C5 C19 C18 -6.7(4) . .
C17 C18 C19 C20 -136.0(4) . .
C38 C18 C19 C20 61.5(5) . .
C27 C18 C19 C20 -6.6(5) . .
C17 C18 C19 C5 10.4(4) . .
C38 C18 C19 C5 -152.1(4) . .
C27 C18 C19 C5 139.9(3) . .
C5 C19 C20 C21 4.4(6) . .
C18 C19 C20 C21 147.4(4) . .
C5 C19 C20 C29 -137.0(4) . .
C18 C19 C20 C29 5.9(6) . .
C6 C7 C21 C20 3.7(6) . .
C8 C7 C21 C20 -136.8(4) 2_765 .
C6 C7 C21 C22 147.7(4) . .
C8 C7 C21 C22 7.3(6) 2_765 .
C19 C20 C21 C7 -4.0(6) . .
C29 C20 C21 C7 141.6(4) . .
C19 C20 C21 C22 -152.5(4) . .
C29 C20 C21 C22 -6.8(5) . .
C7 C21 C22 C30 -136.6(4) . .
C20 C21 C22 C30 10.9(4) . .
C7 C21 C22 C31 62.7(6) . 2_765
C20 C21 C22 C31 -149.9(4) . 2_765
C7 C21 C22 C23 -7.7(6) . 2_765
C20 C21 C22 C23 139.7(4) . 2_765
C14 C15 C23 C24 137.3(4) 2_765 .
C16 C15 C23 C24 -11.2(5) . .
C14 C15 C23 C31 -60.1(7) 2_765 .
C16 C15 C23 C31 151.4(4) . .
C14 C15 C23 C22 8.3(6) 2_765 2_765
C16 C15 C23 C22 -140.2(4) . 2_765
C9 C8 C24 C25 4.1(6) . .
C7 C8 C24 C25 -136.5(4) 2_765 .
C9 C8 C24 C23 146.8(4) . .
C7 C8 C24 C23 6.3(7) 2_765 .
C15 C23 C24 C8 -135.2(4) . .
C31 C23 C24 C8 63.0(7) . .
C22 C23 C24 C8 -5.3(6) 2_765 .
C15 C23 C24 C25 11.1(5) . .
C31 C23 C24 C25 -150.7(4) . .
C22 C23 C24 C25 141.0(4) 2_765 .
C8 C24 C25 C26 -4.0(6) . .
C23 C24 C25 C26 -151.8(4) . .
C8 C24 C25 C16 140.7(4) . .
C23 C24 C25 C16 -7.1(5) . .
C17 C16 C25 C26 -0.6(6) . .
C15 C16 C25 C26 144.8(4) . .
C17 C16 C25 C24 -145.4(4) . .
C15 C16 C25 C24 0.0(5) . .
C24 C25 C26 C10 4.4(6) . .
C16 C25 C26 C10 -136.3(4) . .
C24 C25 C26 C27 147.1(4) . .
C16 C25 C26 C27 6.4(6) . .
C9 C10 C26 C25 -4.9(6) . .
C11 C10 C26 C25 140.3(4) . .
C9 C10 C26 C27 -152.3(4) . .
C11 C10 C26 C27 -7.1(4) . .
C25 C26 C27 C28 -135.8(4) . .
C10 C26 C27 C28 10.6(4) . .
C25 C26 C27 C38 63.7(6) . .
C10 C26 C27 C38 -149.8(4) . .
C25 C26 C27 C18 -6.1(6) . .
C10 C26 C27 C18 140.3(4) . .
C19 C18 C27 C28 0.8(5) . .
C17 C18 C27 C28 125.2(4) . .
C38 C18 C27 C28 -116.2(4) . .
C19 C18 C27 C26 -123.9(4) . .
C17 C18 C27 C26 0.6(5) . .
C38 C18 C27 C26 119.1(5) . .
C19 C18 C27 C38 117.0(4) . .
C17 C18 C27 C38 -118.5(4) . .
C12 C11 C28 C29 4.6(6) . .
C10 C11 C28 C29 -141.5(4) . .
C12 C11 C28 C27 152.4(4) . .
C10 C11 C28 C27 6.2(4) . .
C26 C27 C28 C29 136.2(4) . .
C38 C27 C28 C29 -62.6(5) . .
C18 C27 C28 C29 5.8(5) . .
C26 C27 C28 C11 -10.3(4) . .
C38 C27 C28 C11 150.9(4) . .
C18 C27 C28 C11 -140.7(3) . .
C11 C28 C29 C30 -4.1(6) . .
C27 C28 C29 C30 -147.1(4) . .
C11 C28 C29 C20 136.0(4) . .
C27 C28 C29 C20 -7.0(6) . .
C19 C20 C29 C28 1.0(6) . .
C21 C20 C29 C28 -144.5(4) . .
C19 C20 C29 C30 145.2(4) . .
C21 C20 C29 C30 -0.2(5) . .
C12 C13 C30 C29 -4.4(6) . .
C14 C13 C30 C29 136.7(4) . .
C12 C13 C30 C22 -147.6(4) . .
C14 C13 C30 C22 -6.4(7) . .
C28 C29 C30 C13 4.1(6) . .
C20 C29 C30 C13 -140.6(4) . .
C28 C29 C30 C22 151.8(4) . .
C20 C29 C30 C22 7.2(5) . .
C21 C22 C30 C13 135.7(4) . .
C31 C22 C30 C13 -61.9(6) 2_765 .
C23 C22 C30 C13 6.0(6) 2_765 .
C21 C22 C30 C29 -11.0(4) . .
C31 C22 C30 C29 151.4(4) 2_765 .
C23 C22 C30 C29 -140.7(4) 2_765 .
C15 C23 C31 C35 -144.0(4) . .
C24 C23 C31 C35 14.4(7) . .
C22 C23 C31 C35 113.3(4) 2_765 .
C15 C23 C31 C32 -1.5(7) . .
C24 C23 C31 C32 157.0(4) . .
C22 C23 C31 C32 -104.1(4) 2_765 .
C15 C23 C31 C22 102.6(5) . 2_765
C24 C23 C31 C22 -98.9(5) . 2_765
C33 O8 C32 O7 4.1(8) . .
C33 O8 C32 C31 -174.2(4) . .
C35 C31 C32 O7 105.3(5) . .
C22 C31 C32 O7 -108.0(5) 2_765 .
C23 C31 C32 O7 -37.1(7) . .
C35 C31 C32 O8 -76.4(5) . .
C22 C31 C32 O8 70.3(5) 2_765 .
C23 C31 C32 O8 141.2(4) . .
C32 O8 C33 C34 87.8(7) . .
C36 O6 C35 O5 6.9(6) . .
C36 O6 C35 C31 -170.9(4) . .
C32 C31 C35 O5 167.5(4) . .
C22 C31 C35 O5 23.3(6) 2_765 .
C23 C31 C35 O5 -49.1(6) . .
C32 C31 C35 O6 -14.7(5) . .
C22 C31 C35 O6 -158.8(3) 2_765 .
C23 C31 C35 O6 128.8(4) . .
C35 O6 C36 C37 -138.4(5) . .
C28 C27 C38 C42 -149.1(4) . .
C26 C27 C38 C42 7.8(6) . .
C18 C27 C38 C42 109.5(4) . .
C28 C27 C38 C39 -7.9(6) . .
C26 C27 C38 C39 149.0(4) . .
C18 C27 C38 C39 -109.2(4) . .
C28 C27 C38 C18 101.3(4) . .
C26 C27 C38 C18 -101.7(4) . .
C19 C18 C38 C42 148.5(4) . .
C17 C18 C38 C42 -10.4(6) . .
C27 C18 C38 C42 -110.2(4) . .
C19 C18 C38 C27 -101.3(5) . .
C17 C18 C38 C27 99.8(4) . .
C19 C18 C38 C39 4.8(6) . .
C17 C18 C38 C39 -154.1(4) . .
C27 C18 C38 C39 106.1(4) . .
C40 O4 C39 O3 2.3(7) . .
C40 O4 C39 C38 -178.4(4) . .
C42 C38 C39 O3 -113.8(5) . .
C27 C38 C39 O3 103.0(5) . .
C18 C38 C39 O3 31.5(7) . .
C42 C38 C39 O4 67.0(5) . .
C27 C38 C39 O4 -76.2(5) . .
C18 C38 C39 O4 -147.7(4) . .
C39 O4 C40 C41 160.3(4) . .
C43 O2 C42 O1 10.8(6) . .
C43 O2 C42 C38 -171.9(4) . .
C27 C38 C42 O1 -12.3(6) . .
C39 C38 C42 O1 -154.0(4) . .
C18 C38 C42 O1 61.2(6) . .
C27 C38 C42 O2 170.5(3) . .
C39 C38 C42 O2 28.8(5) . .
C18 C38 C42 O2 -116.0(4) . .
C42 O2 C43 C44 84.7(5) . .
C9 C1 C45 C46 -10.8(6) 2_765 .
C6 C1 C45 C46 148.1(4) . .
C2 C1 C45 C46 -110.4(4) 2_765 .
C9 C1 C45 C53 -155.3(4) 2_765 .
C6 C1 C45 C53 3.6(6) . .
C2 C1 C45 C53 105.2(4) 2_765 .
C9 C1 C45 C2 99.6(5) 2_765 2_765
C6 C1 C45 C2 -101.5(5) . 2_765
C47 O10 C46 O9 7.6(7) . .
C47 O10 C46 C45 -173.3(4) . .
C53 C45 C46 O9 -170.4(5) . .
C2 C45 C46 O9 -29.3(7) 2_765 .
C1 C45 C46 O9 43.9(7) . .
C53 C45 C46 O10 10.5(6) . .
C2 C45 C46 O10 151.6(4) 2_765 .
C1 C45 C46 O10 -135.2(4) . .
C46 O10 C47 C48 -152.9(5) . .
O10 C47 C48 C52 -162.2(6) . .
O10 C47 C48 C49 18.4(8) . .
C52 C48 C49 C50 2.7(10) . .
C47 C48 C49 C50 -177.8(6) . .
C51 N1 C50 C49 0.1(13) . .
Ag1C N1 C50 C49 151.7(8) 2_566 .
Ag1A N1 C50 C49 173.2(6) . .
Ag1B N1 C50 C49 177.5(6) 2_566 .
C48 C49 C50 N1 -1.2(11) . .
C50 N1 C51 C52 -0.6(16) . .
Ag1C N1 C51 C52 -163.0(10) 2_566 .
Ag1A N1 C51 C52 -174.2(8) . .
Ag1B N1 C51 C52 -177.9(8) 2_566 .
C50 N1 C51 Ag1C 162.4(9) . 2_566
Ag1A N1 C51 Ag1C -11.1(3) . 2_566
C49 C48 C52 C51 -3.1(12) . .
C47 C48 C52 C51 177.4(8) . .
N1 C51 C52 C48 2.2(17) . .
Ag1C C51 C52 C48 -75(4) 2_566 .
C54 O12 C53 O11 6.5(6) . .
C54 O12 C53 C45 -175.2(4) . .
C46 C45 C53 O11 -114.1(5) . .
C2 C45 C53 O11 103.0(5) 2_765 .
C1 C45 C53 O11 31.7(6) . .
C46 C45 C53 O12 67.6(5) . .
C2 C45 C53 O12 -75.3(4) 2_765 .
C1 C45 C53 O12 -146.6(4) . .
C53 O12 C54 C55 74.8(6) . .
O12 C54 C55 C56 -106.6(6) . .
O12 C54 C55 C59 75.3(6) . .
C59 C55 C56 C57 1.8(8) . .
C54 C55 C56 C57 -176.3(5) . .
C58 N2 C57 C56 -0.5(10) . .
Ag1A N2 C57 C56 170.0(5) 2_566 .
Ag1B N2 C57 C56 165.3(5) . .
Ag1C N2 C57 C56 -178.5(6) . .
C55 C56 C57 N2 -0.4(10) . .
C57 N2 C58 C59 -0.1(9) . .
Ag1A N2 C58 C59 -171.1(5) 2_566 .
Ag1B N2 C58 C59 -168.2(5) . .
Ag1C N2 C58 C59 176.8(5) . .
C56 C55 C59 C58 -2.2(8) . .
C54 C55 C59 C58 175.9(5) . .
N2 C58 C59 C55 1.4(9) . .
